data_7214596
loop_
_publ_author_name
'Singh, Santosh K.'
'Drew, Michael G. B.'
'Singh, Nanhai'

_publ_section_title
;
 Self assembly of homoleptic Ni(ii) dithiocarbamates and dithiocarbimates
 via Ni&#x22EF;H--C anagostic and C--H&#x22EF;\p (chelate) interactions
;
_journal_issue 47
_journal_name_full CrystEngComm
_journal_page_first 10255
_journal_paper_doi 10.1039/c3ce41358f
_journal_volume 15
_journal_year 2013
_chemical_formula_sum 'C30 H28 N2 Ni S4'
_chemical_formula_weight 603.49
_chemical_name_systematic
; 
 ? 
;
_space_group_IT_number 2
_symmetry_cell_setting triclinic
_symmetry_space_group_name_Hall '-P 1'
_symmetry_space_group_name_H-M 'P -1'
_atom_sites_solution_hydrogens geom
_atom_sites_solution_primary direct
_atom_sites_solution_secondary difmap
_audit_creation_method SHELXL-97
_cell_angle_alpha 76.800(7)
_cell_angle_beta 84.592(7)
_cell_angle_gamma 73.686(8)
_cell_formula_units_Z 1
_cell_length_a 6.4700(6)
_cell_length_b 10.5728(9)
_cell_length_c 11.0821(9)
_cell_measurement_reflns_used 4943
_cell_measurement_temperature 293(2)
_cell_measurement_theta_max 27.00
_cell_measurement_theta_min 2.05
_cell_volume 707.97(11)
_computing_molecular_graphics PLATON(Spek,2004)
_computing_structure_refinement 'SHELXL-97 (Sheldrick, 1997)'
_computing_structure_solution 'SHELXS-97 (Sheldrick, 1997)'
_diffrn_ambient_temperature 293(2)
_diffrn_measured_fraction_theta_full 0.96
_diffrn_measured_fraction_theta_max 0.96
_diffrn_radiation_monochromator graphite
_diffrn_radiation_source 'fine-focus sealed tube'
_diffrn_radiation_type MoK\a
_diffrn_radiation_wavelength 0.71073
_diffrn_reflns_av_R_equivalents 0.0368
_diffrn_reflns_av_sigmaI/netI 0.0841
_diffrn_reflns_limit_h_max 8
_diffrn_reflns_limit_h_min -8
_diffrn_reflns_limit_k_max 13
_diffrn_reflns_limit_k_min -7
_diffrn_reflns_limit_l_max 14
_diffrn_reflns_limit_l_min -13
_diffrn_reflns_number 4943
_diffrn_reflns_theta_full 27.00
_diffrn_reflns_theta_max 27.00
_diffrn_reflns_theta_min 2.05
_exptl_absorpt_coefficient_mu 1.003
_exptl_absorpt_correction_T_max 1.000
_exptl_absorpt_correction_T_min 0.442
_exptl_absorpt_correction_type empirical
_exptl_crystal_density_diffrn 1.415
_exptl_crystal_density_method 'not measured'
_exptl_crystal_F_000 314
_exptl_crystal_size_max 0.4
_exptl_crystal_size_mid 0.2
_exptl_crystal_size_min 0.1
_refine_diff_density_max 0.568
_refine_diff_density_min -0.342
_refine_diff_density_rms 0.083
_refine_ls_extinction_method none
_refine_ls_goodness_of_fit_ref 0.996
_refine_ls_hydrogen_treatment constr
_refine_ls_matrix_type full
_refine_ls_number_parameters 169
_refine_ls_number_reflns 2904
_refine_ls_number_restraints 0
_refine_ls_restrained_S_all 0.996
_refine_ls_R_factor_all 0.1087
_refine_ls_R_factor_gt 0.0630
_refine_ls_shift/su_max 0.000
_refine_ls_shift/su_mean 0.000
_refine_ls_structure_factor_coef Fsqd
_refine_ls_weighting_details
;
_refine_ls_weighting_details 
  w=1/[\s^2^(Fo^2^)+(0.0752P)^2^+0.0000P] where P=(Fo^2^+2Fc^2^)/3 
;
_refine_ls_weighting_scheme calc
_refine_ls_wR_factor_gt 0.1369
_refine_ls_wR_factor_ref 0.1504
_reflns_number_gt 1735
_reflns_number_total 2904
_reflns_threshold_expression >2sigma(I)
_cod_data_source_file c3ce41358f.txt
_cod_data_source_block 1
_cod_original_sg_symbol_H-M P-1
_cod_database_code 7214596

loop_
_symmetry_equiv_pos_as_xyz
'x, y, z'
'-x, -y, -z'

loop_
_atom_site_label
_atom_site_type_symbol
_atom_site_fract_x
_atom_site_fract_y
_atom_site_fract_z
_atom_site_U_iso_or_equiv
_atom_site_adp_type
_atom_site_occupancy
_atom_site_symmetry_multiplicity
_atom_site_calc_flag
_atom_site_refinement_flags
C12 C 0.2301(6) 0.4123(4) -0.1113(4) 0.0416(10) Uani 1 1 d .
C41 C -0.0298(7) 0.2810(5) -0.0916(5) 0.0545(13) Uani 1 1 d .
H41A H -0.1820 0.3279 -0.0928 0.065 Uiso 1 1 calc R
H41B H 0.0138 0.2575 -0.0062 0.065 Uiso 1 1 calc R
C42 C 0.0013(7) 0.1545(5) -0.1371(4) 0.0461(11) Uani 1 1 d .
C43 C 0.2002(8) 0.0640(6) -0.1396(5) 0.0657(15) Uani 1 1 d .
H43 H 0.3204 0.0823 -0.1150 0.079 Uiso 1 1 calc R
C44 C 0.2220(12) -0.0562(7) -0.1794(6) 0.090(2) Uani 1 1 d .
H44 H 0.3562 -0.1182 -0.1801 0.108 Uiso 1 1 calc R
C45 C 0.0477(17) -0.0816(7) -0.2167(6) 0.099(2) Uani 1 1 d .
H45 H 0.0638 -0.1605 -0.2447 0.118 Uiso 1 1 calc R
C46 C -0.1492(14) 0.0055(8) -0.2141(6) 0.093(2) Uani 1 1 d .
H46 H -0.2682 -0.0134 -0.2395 0.112 Uiso 1 1 calc R
C47 C -0.1725(8) 0.1226(6) -0.1736(5) 0.0667(15) Uani 1 1 d .
H47 H -0.3089 0.1817 -0.1707 0.080 Uiso 1 1 calc R
C51 C 0.0311(7) 0.4352(6) -0.2948(5) 0.0607(14) Uani 1 1 d .
H51A H 0.0640 0.5217 -0.3179 0.073 Uiso 1 1 calc R
H51B H -0.1233 0.4515 -0.3003 0.073 Uiso 1 1 calc R
C52 C 0.1429(7) 0.3509(5) -0.3860(4) 0.0564(13) Uani 1 1 d .
C53 C 0.3557(9) 0.3408(8) -0.4227(6) 0.092(2) Uani 1 1 d .
H53 H 0.4311 0.3884 -0.3910 0.110 Uiso 1 1 calc R
C54 C 0.4598(11) 0.2613(9) -0.5059(7) 0.111(3) Uani 1 1 d .
H54 H 0.6032 0.2558 -0.5296 0.133 Uiso 1 1 calc R
C55 C 0.3494(14) 0.1916(8) -0.5523(7) 0.105(2) Uani 1 1 d .
H55 H 0.4187 0.1384 -0.6082 0.126 Uiso 1 1 calc R
C56 C 0.1430(14) 0.1982(8) -0.5189(6) 0.101(2) Uani 1 1 d .
H56 H 0.0707 0.1483 -0.5497 0.121 Uiso 1 1 calc R
C57 C 0.0368(10) 0.2807(7) -0.4376(5) 0.0794(18) Uani 1 1 d .
H57 H -0.1085 0.2885 -0.4178 0.095 Uiso 1 1 calc R
S11 S 0.36432(19) 0.53114(13) -0.18302(11) 0.0506(3) Uani 1 1 d .
S13 S 0.29941(18) 0.35689(13) 0.04164(11) 0.0502(4) Uani 1 1 d .
Ni1 Ni 0.5000 0.5000 0.0000 0.0423(3) Uani 1 2 d S
N14 N 0.0916(6) 0.3734(4) -0.1648(3) 0.0462(9) Uani 1 1 d .

loop_
_atom_site_aniso_label
_atom_site_aniso_U_11
_atom_site_aniso_U_22
_atom_site_aniso_U_33
_atom_site_aniso_U_23
_atom_site_aniso_U_13
_atom_site_aniso_U_12
C12 0.045(2) 0.035(3) 0.048(3) -0.024(2) 0.007(2) -0.005(2)
C41 0.044(2) 0.058(4) 0.071(3) -0.031(3) 0.013(2) -0.020(2)
C42 0.048(2) 0.045(3) 0.047(3) -0.019(2) 0.005(2) -0.009(2)
C43 0.062(3) 0.070(4) 0.055(3) -0.016(3) -0.002(3) 0.001(3)
C44 0.109(5) 0.062(5) 0.067(4) -0.015(3) 0.015(4) 0.024(4)
C45 0.172(8) 0.056(5) 0.073(4) -0.024(3) 0.007(5) -0.033(5)
C46 0.134(6) 0.087(6) 0.086(5) -0.033(4) -0.006(4) -0.062(5)
C47 0.072(3) 0.065(4) 0.075(4) -0.027(3) -0.005(3) -0.027(3)
C51 0.053(3) 0.071(4) 0.059(3) -0.019(3) -0.013(2) -0.010(3)
C52 0.059(3) 0.067(4) 0.047(3) -0.017(3) -0.004(2) -0.019(3)
C53 0.066(4) 0.148(7) 0.081(4) -0.059(4) 0.007(3) -0.036(4)
C54 0.079(4) 0.173(9) 0.092(5) -0.069(5) 0.015(4) -0.027(5)
C55 0.128(6) 0.112(7) 0.082(5) -0.054(4) 0.009(5) -0.018(5)
C56 0.148(7) 0.107(6) 0.074(5) -0.046(4) 0.000(5) -0.056(5)
C57 0.088(4) 0.102(6) 0.064(4) -0.032(3) 0.000(3) -0.042(4)
S11 0.0600(7) 0.0485(8) 0.0492(7) -0.0128(6) -0.0032(6) -0.0213(6)
S13 0.0553(7) 0.0504(9) 0.0500(7) -0.0122(6) -0.0021(5) -0.0209(6)
Ni1 0.0424(5) 0.0390(6) 0.0497(5) -0.0189(4) -0.0005(4) -0.0104(4)
N12 0.047(2) 0.049(3) 0.049(2) -0.0237(18) 0.0053(17) -0.0150(18)

loop_
_atom_type_symbol
_atom_type_description
_atom_type_scat_dispersion_real
_atom_type_scat_dispersion_imag
_atom_type_scat_source
C C 0.0033 0.0016 'International Tables Vol C Tables 4.2.6.8 and 6.1.1.4'
H H 0.0000 0.0000 'International Tables Vol C Tables 4.2.6.8 and 6.1.1.4'
O O 0.0106 0.0060 'International Tables Vol C Tables 4.2.6.8 and 6.1.1.4'
S S 0.1246 0.1234 'International Tables Vol C Tables 4.2.6.8 and 6.1.1.4'
Ni Ni 0.3393 1.1124 'International Tables Vol C Tables 4.2.6.8 and 6.1.1.4'
N N 0.0061 0.0033 'International Tables Vol C Tables 4.2.6.8 and 6.1.1.4'

loop_
_geom_angle_atom_site_label_1
_geom_angle_atom_site_label_2
_geom_angle_atom_site_label_3
_geom_angle
_geom_angle_site_symmetry_1
_geom_angle_site_symmetry_3
N14 C12 S13 125.5(3) . .
N14 C12 S11 125.2(3) . .
S13 C12 S11 109.3(2) . .
N14 C41 C42 114.1(4) . .
C43 C42 C47 118.0(5) . .
C43 C42 C41 121.6(4) . .
C47 C42 C41 120.4(4) . .
C42 C43 C44 119.9(6) . .
C45 C44 C43 119.9(6) . .
C46 C45 C44 121.1(7) . .
C45 C46 C47 119.4(6) . .
C46 C47 C42 121.7(6) . .
N14 C51 C52 114.0(4) . .
C57 C52 C53 117.1(5) . .
C57 C52 C51 121.4(5) . .
C53 C52 C51 121.6(5) . .
C52 C53 C54 121.5(6) . .
C55 C54 C53 119.3(7) . .
C56 C55 C54 121.1(7) . .
C55 C56 C57 119.5(7) . .
C52 C57 C56 121.4(6) . .
C12 S11 Ni1 85.60(15) . .
C12 S13 Ni1 85.85(15) . .
S13 Ni1 S13 180.00(4) . 2_665
S13 Ni1 S11 79.28(4) . .
S13 Ni1 S11 100.72(4) 2_665 .
S13 Ni1 S11 100.72(4) . 2_665
S13 Ni1 S11 79.28(4) 2_665 2_665
S11 Ni1 S11 180.0 . 2_665
C12 N14 C41 120.6(4) . .
C13 N14 C51 121.1(4) . .
C41 N14 C51 117.7(4) . .

loop_
_geom_bond_atom_site_label_1
_geom_bond_atom_site_label_2
_geom_bond_distance
_geom_bond_site_symmetry_2
C12 N14 1.320(5) .
C12 S13 1.720(4) .
C12 S11 1.730(4) .
C41 N14 1.476(6) .
C41 C42 1.491(6) .
C42 C43 1.373(6) .
C42 C47 1.379(6) .
C43 C44 1.405(9) .
C44 C45 1.350(9) .
C45 C46 1.348(10) .
C46 C47 1.376(8) .
C51 N4 1.480(6) .
C51 C52 1.500(7) .
C52 C57 1.379(8) .
C52 C53 1.380(7) .
C53 C54 1.389(9) .
C54 C55 1.363(10) .
C55 C56 1.338(9) .
C56 C57 1.397(10) .
S11 Ni1 2.2048(12) .
S13 Ni1 2.2041(12) .
Ni1 S13 2.2041(12) 2_665
Ni1 S11 2.2048(12) 2_665
